data_7122464
loop_
_publ_author_name
'Chen, Yi-Ru'
'Ganapuram, Madhusudhan Reddy'
'Hsieh, Kai-Hong'
'Chen, Kai-Han'
'Karanam, Praneeth'
'Vagh, Sandip Sambhaji'
'Liou, Yan-Cheng'
'Lin, Wenwei'

_publ_section_title
;
 3-Homoacyl coumarin: an all carbon 1,3-dipole for enantioselective
 concerted (3+2) cycloaddition.
;
_journal_issue 90
_journal_name_full 'Chemical communications (Cambridge, England)'
_journal_page_first 12702
_journal_page_last 12705
_journal_paper_doi 10.1039/c8cc07271j
_journal_volume 54
_journal_year 2018
_chemical_absolute_configuration unk
_chemical_formula_moiety 'C33 H21 Cl1 O5, 1.085(C H2 Cl2)'
_chemical_formula_sum 'C34.08 H23.17 Cl3.17 O5'
_chemical_formula_weight 625.09
_space_group_crystal_system monoclinic
_space_group_IT_number 4
_space_group_name_Hall 'P 2yb'
_space_group_name_H-M_alt 'P 1 21 1'
_symmetry_space_group_name_Hall 'P 2yb'
_symmetry_space_group_name_H-M 'P 1 21 1'
_atom_sites_solution_hydrogens geom
_atom_sites_solution_primary direct
_atom_sites_solution_secondary difmap
_audit_creation_method SHELXL-2014/7
_audit_update_record
;
2018-10-16 deposited with the CCDC.
2018-10-17 downloaded from the CCDC.
;
_cell_angle_alpha 90
_cell_angle_beta 99.015(3)
_cell_angle_gamma 90
_cell_formula_units_Z 4
_cell_length_a 13.2268(8)
_cell_length_b 6.9147(4)
_cell_length_c 33.035(2)
_cell_measurement_reflns_used 6234
_cell_measurement_temperature 200(2)
_cell_measurement_theta_max 21.60
_cell_measurement_theta_min 2.616
_cell_volume 2984.0(3)
_computing_structure_refinement 'SHELXL-2014/7 (Sheldrick, 2014)'
_diffrn_ambient_temperature 200(2)
_diffrn_measured_fraction_theta_full 0.979
_diffrn_measured_fraction_theta_max 0.979
_diffrn_measurement_device_type KappaCCD
_diffrn_measurement_method 'CCD rotation images, thick slices'
_diffrn_radiation_type MoK\a
_diffrn_radiation_wavelength 0.71073
_diffrn_reflns_av_R_equivalents 0.0405
_diffrn_reflns_av_unetI/netI 0.0632
_diffrn_reflns_Laue_measured_fraction_full 0.979
_diffrn_reflns_Laue_measured_fraction_max 0.979
_diffrn_reflns_limit_h_max 15
_diffrn_reflns_limit_h_min -15
_diffrn_reflns_limit_k_max 7
_diffrn_reflns_limit_k_min -8
_diffrn_reflns_limit_l_max 39
_diffrn_reflns_limit_l_min -38
_diffrn_reflns_number 20104
_diffrn_reflns_point_group_measured_fraction_full 0.800
_diffrn_reflns_point_group_measured_fraction_max 0.800
_diffrn_reflns_theta_full 25.003
_diffrn_reflns_theta_max 25.003
_diffrn_reflns_theta_min 1.248
_diffrn_source 'fine-focus sealed tube'
_exptl_absorpt_coefficient_mu 0.364
_exptl_absorpt_correction_T_max 0.7452
_exptl_absorpt_correction_T_min 0.6768
_exptl_absorpt_correction_type empirical
_exptl_absorpt_process_details 'psi-scan of intensities'
_exptl_crystal_colour colorless
_exptl_crystal_density_diffrn 1.391
_exptl_crystal_density_method 'not measured'
_exptl_crystal_description prism
_exptl_crystal_F_000 1286
_exptl_crystal_size_max 0.610
_exptl_crystal_size_mid 0.380
_exptl_crystal_size_min 0.100
_refine_diff_density_max 0.778
_refine_diff_density_min -0.415
_refine_diff_density_rms 0.111
_refine_ls_abs_structure_details
;
 Flack x determined using 1934 quotients [(I+)-(I-)]/[(I+)+(I-)]
 (Parsons, Flack and Wagner, Acta Cryst. B69 (2013) 249-259).
;
_refine_ls_abs_structure_Flack 0.12(4)
_refine_ls_extinction_method none
_refine_ls_goodness_of_fit_ref 1.092
_refine_ls_hydrogen_treatment constr
_refine_ls_matrix_type full
_refine_ls_number_parameters 730
_refine_ls_number_reflns 8423
_refine_ls_number_restraints 4
_refine_ls_restrained_S_all 1.092
_refine_ls_R_factor_all 0.0979
_refine_ls_R_factor_gt 0.0734
_refine_ls_shift/su_max 0.009
_refine_ls_shift/su_mean 0.001
_refine_ls_structure_factor_coef Fsqd
_refine_ls_weighting_details 'w=1/[\s^2^(Fo^2^)+(0.1286P)^2^+2.6930P] where P=(Fo^2^+2Fc^2^)/3'
_refine_ls_weighting_scheme calc
_refine_ls_wR_factor_gt 0.2069
_refine_ls_wR_factor_ref 0.2294
_reflns_Friedel_coverage 0.499
_reflns_Friedel_fraction_full 0.586
_reflns_Friedel_fraction_max 0.586
_reflns_number_gt 6545
_reflns_number_total 8423
_reflns_threshold_expression 'I > 2\s(I)'
_cod_data_source_file c8cc07271j2.cif
_cod_data_source_block shelx
_cod_depositor_comments 'Adding full bibliography for 7122464.cif.'
_cod_database_code 7122464
_shelx_shelxl_version_number 2014/7
_shelx_space_group_comment
;
The symmetry employed for this shelxl refinement is uniquely defined
by the following loop, which should always be used as a source of
symmetry information in preference to the above space-group names.
They are only intended as comments.
;
_shelx_estimated_absorpt_t_min 0.808
_shelx_estimated_absorpt_t_max 0.964

loop_
_space_group_symop_operation_xyz
'x, y, z'
'-x, y+1/2, -z'

loop_
_atom_site_label
_atom_site_type_symbol
_atom_site_fract_x
_atom_site_fract_y
_atom_site_fract_z
_atom_site_U_iso_or_equiv
_atom_site_adp_type
_atom_site_occupancy
_atom_site_site_symmetry_order
_atom_site_calc_flag
_atom_site_refinement_flags_posn
_atom_site_refinement_flags_adp
_atom_site_refinement_flags_occupancy
_atom_site_disorder_assembly
_atom_site_disorder_group
C1 C 0.2366(7) 1.0185(16) 0.2146(3) 0.058(3) Uani 1 1 d . . . A 1
C2 C 0.2408(7) 1.1587(14) 0.1860(3) 0.060(3) Uani 1 1 d . . . A 1
H2 H 0.2145 1.2838 0.1902 0.072 Uiso 1 1 calc R U . A 1
C3 C 0.2827(7) 1.1219(13) 0.1510(3) 0.052(2) Uani 1 1 d . . . A 1
H3 H 0.2846 1.2195 0.1309 0.063 Uiso 1 1 calc R U . A 1
C4 C 0.3225(5) 0.9361(12) 0.1459(2) 0.0370(18) Uani 1 1 d . . . A 1
C5 C 0.3167(6) 0.7986(13) 0.1749(3) 0.048(2) Uani 1 1 d . . . A 1
H5 H 0.3459 0.6749 0.1718 0.057 Uiso 1 1 calc R U . A 1
C6 C 0.2697(9) 0.8340(16) 0.2086(3) 0.073(3) Uani 1 1 d . . . A 1
H6 H 0.2604 0.7333 0.2272 0.087 Uiso 1 1 calc R U . A 1
C7 C 0.3733(5) 0.8911(11) 0.1086(2) 0.0321(17) Uani 1 1 d . . . A 1
H7 H 0.4186 0.7771 0.1164 0.039 Uiso 1 1 calc R U . A 1
C8 C 0.4423(5) 1.0484(11) 0.0942(2) 0.0300(16) Uani 1 1 d . . . A 1
H8 H 0.4118 1.1793 0.0968 0.036 Uiso 1 1 calc R U . A 1
C9 C 0.5457(5) 1.0351(12) 0.1212(2) 0.0379(18) Uani 1 1 d . . . A 1
C10 C 0.5775(6) 1.1867(13) 0.1529(2) 0.043(2) Uani 1 1 d . . . A 1
C11 C 0.6499(6) 1.1416(16) 0.1867(3) 0.057(2) Uani 1 1 d . . . A 1
H11 H 0.6757 1.0132 0.1894 0.068 Uiso 1 1 calc R U . A 1
C12 C 0.6842(8) 1.267(2) 0.2152(3) 0.081(4) Uani 1 1 d . . . A 1
H12 H 0.7332 1.2298 0.2380 0.097 Uiso 1 1 calc R U . A 1
C13 C 0.6471(9) 1.461(2) 0.2116(4) 0.079(3) Uani 1 1 d . . . A 1
H13 H 0.6702 1.5544 0.2320 0.095 Uiso 1 1 calc R U . A 1
C14 C 0.5793(8) 1.5075(17) 0.1790(3) 0.067(3) Uani 1 1 d . . . A 1
H14 H 0.5552 1.6370 0.1761 0.080 Uiso 1 1 calc R U . A 1
C15 C 0.5433(6) 1.3760(14) 0.1496(3) 0.051(2) Uani 1 1 d . . . A 1
H15 H 0.4945 1.4143 0.1268 0.062 Uiso 1 1 calc R U . A 1
C16 C 0.4455(5) 1.0005(10) 0.0483(2) 0.0305(16) Uani 1 1 d . . . A 1
H16 H 0.5169 0.9598 0.0459 0.037 Uiso 1 1 calc R U . A 1
C17 C 0.4211(6) 1.1784(12) 0.0226(2) 0.0356(18) Uani 1 1 d . . . A 1
C18 C 0.3294(5) 0.9824(12) -0.0316(2) 0.0350(18) Uani 1 1 d . . . A 1
C19 C 0.2929(6) 0.9847(13) -0.0730(2) 0.044(2) Uani 1 1 d . . . A 1
H19 H 0.2983 1.0972 -0.0890 0.053 Uiso 1 1 calc R U . A 1
C20 C 0.2477(7) 0.8152(15) -0.0906(3) 0.053(2) Uani 1 1 d . . . A 1
H20 H 0.2207 0.8117 -0.1190 0.064 Uiso 1 1 calc R U . A 1
C21 C 0.2425(6) 0.6582(14) -0.0673(3) 0.047(2) Uani 1 1 d . . . A 1
H21 H 0.2108 0.5443 -0.0793 0.056 Uiso 1 1 calc R U . A 1
C22 C 0.2825(6) 0.6586(13) -0.0260(3) 0.046(2) Uani 1 1 d . . . A 1
H22 H 0.2791 0.5440 -0.0104 0.055 Uiso 1 1 calc R U . A 1
C23 C 0.3278(5) 0.8244(11) -0.0068(2) 0.0302(17) Uani 1 1 d . . . A 1
C24 C 0.3749(5) 0.8273(11) 0.0370(2) 0.0339(17) Uani 1 1 d . . . A 1
H24 H 0.4177 0.7079 0.0422 0.041 Uiso 1 1 calc R U . A 1
C25 C 0.2997(5) 0.8306(10) 0.0692(2) 0.0299(16) Uani 1 1 d . . . A 1
C26 C 0.2094(5) 0.9592(11) 0.0554(2) 0.0315(16) Uani 1 1 d . . . A 1
C27 C 0.1141(6) 0.8436(12) 0.0540(2) 0.0387(19) Uani 1 1 d . . . A 1
C28 C 0.0117(6) 0.8954(15) 0.0431(3) 0.050(2) Uani 1 1 d . . . A 1
H28 H -0.0075 1.0252 0.0363 0.060 Uiso 1 1 calc R U . A 1
C29 C -0.0612(6) 0.7516(15) 0.0425(3) 0.061(3) Uani 1 1 d . . . A 1
H29 H -0.1314 0.7834 0.0347 0.073 Uiso 1 1 calc R U . A 1
C30 C -0.0350(6) 0.5654(15) 0.0529(3) 0.054(2) Uani 1 1 d . . . A 1
H30 H -0.0874 0.4707 0.0517 0.065 Uiso 1 1 calc R U . A 1
C31 C 0.0652(7) 0.5104(13) 0.0652(3) 0.051(2) Uani 1 1 d . . . A 1
H31 H 0.0820 0.3813 0.0735 0.061 Uiso 1 1 calc R U . A 1
C32 C 0.1415(5) 0.6501(11) 0.0651(2) 0.0328(17) Uani 1 1 d . . . A 1
C33 C 0.2518(5) 0.6348(11) 0.0757(2) 0.0318(16) Uani 1 1 d . . . A 1
C34 C 0.0378(7) 0.4271(19) 0.2956(3) 0.072(3) Uani 1 1 d . . . B 1
C35 C 0.0899(8) 0.598(2) 0.2957(3) 0.077(3) Uani 1 1 d . . . B 1
H35 H 0.0735 0.6904 0.2743 0.093 Uiso 1 1 calc R U . B 1
C36 C 0.1679(6) 0.6315(14) 0.3285(3) 0.053(2) Uani 1 1 d . . . B 1
H36 H 0.2022 0.7526 0.3299 0.063 Uiso 1 1 calc R U . B 1
C37 C 0.1974(5) 0.5000(11) 0.3585(2) 0.0346(18) Uani 1 1 d . . . B 1
C38 C 0.1424(6) 0.3231(13) 0.3568(3) 0.0421(19) Uani 1 1 d . . . B 1
H38 H 0.1602 0.2280 0.3775 0.051 Uiso 1 1 calc R U . B 1
C39 C 0.0635(7) 0.2894(17) 0.3253(3) 0.064(3) Uani 1 1 d . . . B 1
H39 H 0.0269 0.1708 0.3241 0.076 Uiso 1 1 calc R U . B 1
C40 C 0.2799(5) 0.5457(11) 0.3938(2) 0.0310(16) Uani 1 1 d . . . B 1
H40 H 0.3181 0.6583 0.3846 0.037 Uiso 1 1 calc R U . B 1
C41 C 0.3613(5) 0.3882(11) 0.4067(2) 0.0330(17) Uani 1 1 d . . . B 1
H41 H 0.3287 0.2574 0.4048 0.040 Uiso 1 1 calc R U . B 1
C42 C 0.4399(6) 0.4002(12) 0.3785(2) 0.0391(19) Uani 1 1 d . . . B 1
C43 C 0.4452(6) 0.2520(13) 0.3470(3) 0.044(2) Uani 1 1 d . . . B 1
C44 C 0.4190(6) 0.0625(15) 0.3516(3) 0.052(2) Uani 1 1 d . . . B 1
H44 H 0.3905 0.0244 0.3751 0.062 Uiso 1 1 calc R U . B 1
C45 C 0.4338(8) -0.0730(15) 0.3226(3) 0.065(3) Uani 1 1 d . . . B 1
H45 H 0.4182 -0.2047 0.3270 0.078 Uiso 1 1 calc R U . B 1
C46 C 0.4705(9) -0.023(2) 0.2876(4) 0.088(4) Uani 1 1 d . . . B 1
H46 H 0.4823 -0.1194 0.2684 0.106 Uiso 1 1 calc R U . B 1
C47 C 0.4902(11) 0.167(2) 0.2802(4) 0.098(4) Uani 1 1 d . . . B 1
H47 H 0.5084 0.2058 0.2547 0.118 Uiso 1 1 calc R U . B 1
C48 C 0.4832(8) 0.3036(17) 0.3108(3) 0.071(3) Uani 1 1 d . . . B 1
H48 H 0.5042 0.4330 0.3072 0.086 Uiso 1 1 calc R U . B 1
C49 C 0.4040(5) 0.4370(11) 0.4521(2) 0.0320(17) Uani 1 1 d . . . B 1
H49 H 0.4772 0.4762 0.4533 0.038 Uiso 1 1 calc R U . B 1
C50 C 0.4022(5) 0.2597(12) 0.4780(2) 0.0354(18) Uani 1 1 d . . . B 1
C51 C 0.3590(5) 0.4547(11) 0.5331(2) 0.0346(17) Uani 1 1 d . . . B 1
C52 C 0.3562(6) 0.4554(14) 0.5750(3) 0.047(2) Uani 1 1 d . . . B 1
H52 H 0.3733 0.3421 0.5909 0.057 Uiso 1 1 calc R U . B 1
C53 C 0.3287(6) 0.6208(16) 0.5931(3) 0.053(2) Uani 1 1 d . . . B 1
H53 H 0.3268 0.6229 0.6217 0.064 Uiso 1 1 calc R U . B 1
C54 C 0.3038(7) 0.7836(14) 0.5701(3) 0.051(2) Uani 1 1 d . . . B 1
H54 H 0.2848 0.8983 0.5828 0.062 Uiso 1 1 calc R U . B 1
C55 C 0.3062(6) 0.7819(12) 0.5274(3) 0.042(2) Uani 1 1 d . . . B 1
H55 H 0.2879 0.8945 0.5114 0.051 Uiso 1 1 calc R U . B 1
C56 C 0.3354(5) 0.6155(11) 0.5090(2) 0.0314(16) Uani 1 1 d . . . B 1
C57 C 0.3457(5) 0.6118(10) 0.4641(2) 0.0315(16) Uani 1 1 d . . . B 1
H57 H 0.3848 0.7298 0.4583 0.038 Uiso 1 1 calc R U . B 1
C58 C 0.2439(5) 0.6108(11) 0.4335(2) 0.0320(17) Uani 1 1 d . . . B 1
C59 C 0.1616(5) 0.4821(12) 0.4476(2) 0.0339(17) Uani 1 1 d . . . B 1
C60 C 0.0671(5) 0.5971(11) 0.4477(2) 0.0336(17) Uani 1 1 d . . . B 1
C61 C -0.0258(6) 0.5465(14) 0.4576(2) 0.044(2) Uani 1 1 d . . . B 1
H61 H -0.0386 0.4171 0.4650 0.052 Uiso 1 1 calc R U . B 1
C62 C -0.1009(6) 0.6851(16) 0.4566(3) 0.058(3) Uani 1 1 d . . . B 1
H62 H -0.1654 0.6524 0.4639 0.070 Uiso 1 1 calc R U . B 1
C63 C -0.0816(6) 0.8760(14) 0.4447(3) 0.050(2) Uani 1 1 d . . . B 1
H63 H -0.1350 0.9689 0.4430 0.059 Uiso 1 1 calc R U . B 1
C64 C 0.0090(6) 0.9304(13) 0.4358(3) 0.046(2) Uani 1 1 d . . . B 1
H64 H 0.0215 1.0606 0.4288 0.056 Uiso 1 1 calc R U . B 1
C65 C 0.0857(5) 0.7881(11) 0.4371(2) 0.0356(18) Uani 1 1 d . . . B 1
C66 C 0.1893(5) 0.8055(11) 0.4265(2) 0.0314(17) Uani 1 1 d . . . B 1
C67 C 0.843(2) 0.721(5) 0.3374(9) 0.112(11) Uani 0.5 1 d . . P C 1
H67A H 0.8685 0.7847 0.3639 0.135 Uiso 0.5 1 calc R U P C 1
H67B H 0.8908 0.6169 0.3326 0.135 Uiso 0.5 1 calc R U P C 1
O1 O 0.5998(4) 0.8983(10) 0.1177(2) 0.0572(16) Uani 1 1 d . . . A 1
O2 O 0.4486(4) 1.3403(8) 0.03396(19) 0.0449(14) Uani 1 1 d . . . A 1
O3 O 0.3731(4) 1.1618(8) -0.01618(17) 0.0431(13) Uani 1 1 d . . . A 1
O4 O 0.2124(4) 1.1290(8) 0.04553(17) 0.0419(13) Uani 1 1 d . . . A 1
O5 O 0.2994(4) 0.4930(8) 0.08989(17) 0.0446(14) Uani 1 1 d . . . A 1
O6 O 0.4989(4) 0.5390(9) 0.3812(2) 0.0536(16) Uani 1 1 d . . . B 1
O7 O 0.4206(4) 0.1002(8) 0.46686(18) 0.0456(14) Uani 1 1 d . . . B 1
O8 O 0.3874(4) 0.2772(8) 0.51735(17) 0.0399(13) Uani 1 1 d . . . B 1
O9 O 0.1744(4) 0.3149(8) 0.45864(17) 0.0436(14) Uani 1 1 d . . . B 1
O10 O 0.2278(4) 0.9466(8) 0.41323(19) 0.0472(14) Uani 1 1 d . . . B 1
Cl1 Cl 0.1839(3) 1.0745(6) 0.25825(9) 0.1026(12) Uani 1 1 d . . . A 1
Cl2 Cl -0.0609(3) 0.3747(8) 0.25542(12) 0.1377(17) Uani 1 1 d . . . B 1
Cl3 Cl 0.8275(10) 0.8885(19) 0.2973(4) 0.101(2) Uani 0.3 1 d . . P C 1
Cl4 Cl 0.7135(10) 0.629(2) 0.3363(4) 0.101(2) Uani 0.3 1 d . . P C 1
Cl3' Cl 0.8216(16) 0.940(3) 0.3212(6) 0.101(2) Uani 0.2 1 d . . P D 2
Cl4' Cl 0.7661(16) 0.504(3) 0.3323(5) 0.101(2) Uani 0.2 1 d . . P E 2

loop_
_atom_site_aniso_label
_atom_site_aniso_U_11
_atom_site_aniso_U_22
_atom_site_aniso_U_33
_atom_site_aniso_U_23
_atom_site_aniso_U_13
_atom_site_aniso_U_12
C1 0.068(6) 0.066(7) 0.047(5) 0.004(5) 0.030(4) 0.019(5)
C2 0.077(6) 0.041(6) 0.073(7) -0.004(5) 0.041(5) 0.016(5)
C3 0.074(6) 0.037(5) 0.053(5) 0.010(4) 0.032(5) 0.010(5)
C4 0.037(4) 0.034(5) 0.040(4) -0.001(4) 0.007(3) -0.001(4)
C5 0.060(5) 0.039(5) 0.047(5) 0.012(4) 0.016(4) 0.010(4)
C6 0.105(8) 0.060(7) 0.064(7) 0.008(5) 0.048(6) 0.002(6)
C7 0.025(3) 0.032(4) 0.039(4) 0.003(3) 0.006(3) 0.001(3)
C8 0.027(3) 0.027(4) 0.036(4) 0.000(3) 0.005(3) 0.001(3)
C9 0.031(4) 0.039(5) 0.047(5) 0.010(4) 0.015(3) 0.005(4)
C10 0.033(4) 0.051(6) 0.045(5) 0.009(4) 0.005(3) -0.012(4)
C11 0.041(4) 0.067(7) 0.057(6) 0.013(5) -0.011(4) -0.001(5)
C12 0.066(7) 0.112(11) 0.056(6) 0.009(7) -0.017(5) -0.022(7)
C13 0.074(7) 0.091(10) 0.066(7) -0.009(7) -0.005(6) -0.034(7)
C14 0.071(6) 0.054(7) 0.071(7) -0.014(6) -0.003(5) -0.007(5)
C15 0.043(4) 0.052(6) 0.057(6) 0.008(5) 0.003(4) -0.007(4)
C16 0.026(3) 0.022(4) 0.045(4) 0.000(3) 0.010(3) -0.002(3)
C17 0.037(4) 0.035(5) 0.037(4) 0.006(4) 0.015(3) -0.002(4)
C18 0.028(3) 0.037(5) 0.042(4) 0.001(4) 0.012(3) 0.002(3)
C19 0.041(4) 0.048(6) 0.044(5) 0.004(4) 0.010(3) -0.005(4)
C20 0.054(5) 0.068(7) 0.038(5) -0.006(5) 0.009(4) 0.004(5)
C21 0.043(4) 0.048(6) 0.050(5) -0.017(5) 0.010(4) -0.001(4)
C22 0.054(5) 0.033(5) 0.054(5) -0.002(4) 0.023(4) -0.001(4)
C23 0.020(3) 0.034(5) 0.039(4) -0.003(4) 0.012(3) 0.003(3)
C24 0.032(4) 0.026(4) 0.049(5) -0.005(4) 0.022(3) -0.002(3)
C25 0.029(3) 0.024(4) 0.039(4) 0.001(3) 0.013(3) 0.002(3)
C26 0.033(4) 0.026(5) 0.037(4) -0.002(3) 0.010(3) -0.003(3)
C27 0.039(4) 0.035(5) 0.045(5) 0.000(4) 0.013(3) -0.005(4)
C28 0.037(4) 0.056(6) 0.060(5) -0.001(5) 0.014(4) 0.015(4)
C29 0.022(4) 0.056(7) 0.105(8) -0.012(6) 0.016(4) -0.006(4)
C30 0.032(4) 0.055(6) 0.080(6) -0.015(5) 0.028(4) -0.016(4)
C31 0.050(5) 0.034(5) 0.074(6) -0.005(5) 0.024(4) -0.011(4)
C32 0.032(3) 0.028(4) 0.042(4) -0.002(4) 0.017(3) -0.001(3)
C33 0.041(4) 0.023(4) 0.034(4) 0.004(4) 0.014(3) 0.000(4)
C34 0.054(5) 0.092(9) 0.056(6) -0.002(6) -0.028(5) -0.001(6)
C35 0.075(7) 0.095(9) 0.053(6) 0.019(6) -0.017(5) 0.001(7)
C36 0.046(4) 0.049(6) 0.061(6) 0.010(5) -0.001(4) 0.003(4)
C37 0.030(4) 0.032(5) 0.045(4) 0.000(4) 0.014(3) 0.001(3)
C38 0.040(4) 0.042(5) 0.044(5) -0.003(4) 0.004(3) -0.001(4)
C39 0.049(5) 0.069(7) 0.069(7) -0.018(6) -0.003(5) -0.012(5)
C40 0.029(3) 0.027(4) 0.039(4) 0.003(3) 0.014(3) 0.001(3)
C41 0.028(3) 0.028(4) 0.044(4) 0.003(3) 0.010(3) 0.001(3)
C42 0.034(4) 0.039(5) 0.046(5) 0.007(4) 0.009(3) 0.007(4)
C43 0.033(4) 0.049(6) 0.050(5) -0.001(4) 0.011(4) 0.007(4)
C44 0.047(5) 0.058(6) 0.054(5) -0.001(5) 0.022(4) -0.001(4)
C45 0.090(7) 0.043(6) 0.065(6) -0.013(5) 0.023(6) -0.006(5)
C46 0.091(8) 0.090(10) 0.090(9) -0.053(8) 0.036(7) -0.008(7)
C47 0.129(11) 0.111(12) 0.067(8) -0.001(8) 0.056(8) -0.011(10)
C48 0.088(7) 0.067(7) 0.069(7) 0.004(6) 0.045(6) -0.002(6)
C49 0.023(3) 0.027(4) 0.046(4) -0.005(4) 0.007(3) -0.007(3)
C50 0.026(4) 0.037(5) 0.043(5) -0.004(4) 0.004(3) 0.008(3)
C51 0.025(3) 0.031(5) 0.047(4) 0.000(4) 0.004(3) 0.002(3)
C52 0.031(4) 0.060(6) 0.051(5) 0.001(5) 0.008(3) -0.002(4)
C53 0.039(4) 0.069(7) 0.054(5) -0.006(5) 0.014(4) -0.008(5)
C54 0.054(5) 0.043(6) 0.060(6) -0.022(5) 0.018(4) -0.015(4)
C55 0.044(4) 0.034(5) 0.049(5) -0.008(4) 0.003(4) 0.003(4)
C56 0.024(3) 0.030(4) 0.040(4) -0.001(4) 0.006(3) -0.007(3)
C57 0.019(3) 0.020(4) 0.055(5) 0.003(4) 0.007(3) -0.003(3)
C58 0.027(3) 0.023(4) 0.048(4) 0.005(3) 0.011(3) 0.002(3)
C59 0.031(4) 0.034(5) 0.038(4) 0.000(4) 0.008(3) -0.005(3)
C60 0.038(4) 0.030(4) 0.033(4) -0.004(3) 0.008(3) 0.000(3)
C61 0.038(4) 0.048(5) 0.045(5) 0.000(4) 0.009(3) -0.005(4)
C62 0.023(4) 0.079(8) 0.075(6) -0.017(6) 0.014(4) -0.002(5)
C63 0.029(4) 0.047(6) 0.074(6) -0.002(5) 0.011(4) 0.015(4)
C64 0.041(4) 0.034(5) 0.063(5) 0.004(4) 0.005(4) 0.013(4)
C65 0.028(4) 0.030(5) 0.048(5) -0.001(4) 0.004(3) 0.003(3)
C66 0.027(3) 0.027(4) 0.040(4) 0.000(4) 0.004(3) 0.000(3)
C67 0.094(18) 0.15(3) 0.083(17) -0.022(18) -0.022(14) 0.051(19)
O1 0.042(3) 0.049(4) 0.078(4) 0.001(3) 0.003(3) 0.009(3)
O2 0.045(3) 0.026(3) 0.067(4) 0.006(3) 0.018(3) -0.007(3)
O3 0.055(3) 0.029(3) 0.046(3) 0.011(3) 0.010(3) -0.003(3)
O4 0.041(3) 0.029(3) 0.057(3) 0.002(3) 0.012(2) 0.006(3)
O5 0.048(3) 0.030(3) 0.056(3) 0.007(3) 0.008(3) 0.005(3)
O6 0.044(3) 0.044(4) 0.078(4) -0.006(3) 0.026(3) -0.012(3)
O7 0.044(3) 0.031(3) 0.063(4) 0.006(3) 0.014(3) 0.006(3)
O8 0.039(3) 0.032(3) 0.049(3) 0.011(3) 0.007(2) 0.008(2)
O9 0.045(3) 0.028(3) 0.058(4) 0.007(3) 0.011(3) -0.001(3)
O10 0.044(3) 0.023(3) 0.076(4) 0.004(3) 0.015(3) 0.001(3)
Cl1 0.142(3) 0.117(3) 0.0633(16) 0.0060(18) 0.0600(18) 0.031(2)
Cl2 0.097(2) 0.185(4) 0.106(3) -0.013(3) -0.059(2) -0.009(3)
Cl3 0.125(6) 0.095(6) 0.091(5) 0.014(5) 0.041(5) -0.023(4)
Cl4 0.125(6) 0.095(6) 0.091(5) 0.014(5) 0.041(5) -0.023(4)
Cl3' 0.125(6) 0.095(6) 0.091(5) 0.014(5) 0.041(5) -0.023(4)
Cl4' 0.125(6) 0.095(6) 0.091(5) 0.014(5) 0.041(5) -0.023(4)

loop_
_atom_type_symbol
_atom_type_description
_atom_type_scat_dispersion_real
_atom_type_scat_dispersion_imag
_atom_type_scat_source
C C 0.0033 0.0016 'International Tables Vol C Tables 4.2.6.8 and 6.1.1.4'
H H 0.0000 0.0000 'International Tables Vol C Tables 4.2.6.8 and 6.1.1.4'
O O 0.0106 0.0060 'International Tables Vol C Tables 4.2.6.8 and 6.1.1.4'
Cl Cl 0.1484 0.1585 'International Tables Vol C Tables 4.2.6.8 and 6.1.1.4'

loop_
_geom_angle_atom_site_label_1
_geom_angle_atom_site_label_2
_geom_angle_atom_site_label_3
_geom_angle
C2 C1 C6 121.0(8)
C2 C1 Cl1 118.8(8)
C6 C1 Cl1 120.2(8)
C1 C2 C3 120.9(9)
C1 C2 H2 119.5
C3 C2 H2 119.5
C2 C3 C4 118.4(8)
C2 C3 H3 120.8
C4 C3 H3 120.8
C5 C4 C3 119.3(7)
C5 C4 C7 120.5(7)
C3 C4 C7 120.3(7)
C4 C5 C6 121.8(9)
C4 C5 H5 119.1
C6 C5 H5 119.1
C1 C6 C5 118.3(9)
C1 C6 H6 120.9
C5 C6 H6 120.9
C4 C7 C8 117.5(6)
C4 C7 C25 115.7(5)
C8 C7 C25 104.8(5)
C4 C7 H7 106.0
C8 C7 H7 106.0
C25 C7 H7 106.0
C9 C8 C7 107.5(6)
C9 C8 C16 113.6(6)
C7 C8 C16 104.9(6)
C9 C8 H8 110.2
C7 C8 H8 110.2
C16 C8 H8 110.2
O1 C9 C10 120.8(7)
O1 C9 C8 119.2(7)
C10 C9 C8 119.9(7)
C15 C10 C11 116.8(9)
C15 C10 C9 123.8(8)
C11 C10 C9 119.3(9)
C12 C11 C10 123.2(11)
C12 C11 H11 118.4
C10 C11 H11 118.4
C11 C12 C13 119.2(10)
C11 C12 H12 120.4
C13 C12 H12 120.4
C14 C13 C12 118.4(11)
C14 C13 H13 120.8
C12 C13 H13 120.8
C13 C14 C15 122.2(11)
C13 C14 H14 118.9
C15 C14 H14 118.9
C14 C15 C10 120.2(9)
C14 C15 H15 119.9
C10 C15 H15 119.9
C17 C16 C24 115.7(6)
C17 C16 C8 110.0(6)
C24 C16 C8 107.2(5)
C17 C16 H16 107.9
C24 C16 H16 107.9
C8 C16 H16 107.9
O2 C17 O3 116.6(7)
O2 C17 C16 123.4(7)
O3 C17 C16 119.9(7)
C23 C18 C19 124.7(7)
C23 C18 O3 121.5(6)
C19 C18 O3 113.8(7)
C18 C19 C20 117.6(8)
C18 C19 H19 121.2
C20 C19 H19 121.2
C21 C20 C19 119.8(8)
C21 C20 H20 120.1
C19 C20 H20 120.1
C20 C21 C22 121.3(9)
C20 C21 H21 119.3
C22 C21 H21 119.3
C21 C22 C23 121.3(8)
C21 C22 H22 119.4
C23 C22 H22 119.4
C18 C23 C22 115.3(7)
C18 C23 C24 122.1(7)
C22 C23 C24 122.6(7)
C23 C24 C16 113.4(6)
C23 C24 C25 116.7(6)
C16 C24 C25 104.5(6)
C23 C24 H24 107.3
C16 C24 H24 107.3
C25 C24 H24 107.3
C26 C25 C33 103.9(5)
C26 C25 C7 117.3(6)
C33 C25 C7 109.9(6)
C26 C25 C24 111.2(6)
C33 C25 C24 113.9(6)
C7 C25 C24 101.1(5)
O4 C26 C27 124.8(7)
O4 C26 C25 126.4(6)
C27 C26 C25 108.8(6)
C28 C27 C32 120.5(7)
C28 C27 C26 130.9(8)
C32 C27 C26 108.5(6)
C29 C28 C27 117.8(9)
C29 C28 H28 121.1
C27 C28 H28 121.1
C30 C29 C28 121.8(8)
C30 C29 H29 119.1
C28 C29 H29 119.1
C29 C30 C31 122.0(8)
C29 C30 H30 119.0
C31 C30 H30 119.0
C30 C31 C32 118.0(8)
C30 C31 H31 121.0
C32 C31 H31 121.0
C31 C32 C27 119.9(7)
C31 C32 C33 130.4(7)
C27 C32 C33 109.7(6)
O5 C33 C32 126.3(7)
O5 C33 C25 124.5(6)
C32 C33 C25 109.1(6)
C35 C34 C39 122.0(9)
C35 C34 Cl2 119.7(9)
C39 C34 Cl2 118.2(9)
C34 C35 C36 117.1(10)
C34 C35 H35 121.5
C36 C35 H35 121.5
C37 C36 C35 123.5(10)
C37 C36 H36 118.3
C35 C36 H36 118.3
C36 C37 C38 117.5(7)
C36 C37 C40 121.1(7)
C38 C37 C40 121.2(7)
C39 C38 C37 120.0(9)
C39 C38 H38 120.0
C37 C38 H38 120.0
C34 C39 C38 119.9(10)
C34 C39 H39 120.1
C38 C39 H39 120.1
C37 C40 C58 116.2(6)
C37 C40 C41 117.2(6)
C58 C40 C41 105.5(6)
C37 C40 H40 105.7
C58 C40 H40 105.7
C41 C40 H40 105.7
C42 C41 C40 108.0(6)
C42 C41 C49 113.8(6)
C40 C41 C49 104.3(6)
C42 C41 H41 110.2
C40 C41 H41 110.2
C49 C41 H41 110.2
O6 C42 C43 119.6(7)
O6 C42 C41 119.4(7)
C43 C42 C41 121.0(7)
C44 C43 C48 117.8(9)
C44 C43 C42 123.1(8)
C48 C43 C42 119.1(9)
C43 C44 C45 120.5(9)
C43 C44 H44 119.8
C45 C44 H44 119.8
C46 C45 C44 121.6(10)
C46 C45 H45 119.2
C44 C45 H45 119.2
C45 C46 C47 119.8(10)
C45 C46 H46 120.1
C47 C46 H46 120.1
C46 C47 C48 119.0(11)
C46 C47 H47 120.5
C48 C47 H47 120.5
C47 C48 C43 121.0(11)
C47 C48 H48 119.5
C43 C48 H48 119.5
C50 C49 C57 116.7(6)
C50 C49 C41 109.7(6)
C57 C49 C41 107.5(6)
C50 C49 H49 107.5
C57 C49 H49 107.5
C41 C49 H49 107.5
O7 C50 O8 116.4(7)
O7 C50 C49 123.8(7)
O8 C50 C49 119.6(7)
C56 C51 C52 122.3(8)
C56 C51 O8 122.7(7)
C52 C51 O8 115.0(7)
C53 C52 C51 119.2(9)
C53 C52 H52 120.4
C51 C52 H52 120.4
C52 C53 C54 120.3(8)
C52 C53 H53 119.8
C54 C53 H53 119.8
C53 C54 C55 120.3(8)
C53 C54 H54 119.9
C55 C54 H54 119.9
C56 C55 C54 119.7(8)
C56 C55 H55 120.1
C54 C55 H55 120.1
C51 C56 C55 118.1(7)
C51 C56 C57 120.5(7)
C55 C56 C57 121.3(7)
C56 C57 C49 113.3(6)
C56 C57 C58 115.9(5)
C49 C57 C58 104.6(6)
C56 C57 H57 107.6
C49 C57 H57 107.6
C58 C57 H57 107.6
C66 C58 C40 109.4(6)
C66 C58 C59 102.5(5)
C40 C58 C59 114.9(6)
C66 C58 C57 115.9(6)
C40 C58 C57 101.8(5)
C59 C58 C57 113.0(6)
O9 C59 C60 125.9(7)
O9 C59 C58 124.8(7)
C60 C59 C58 109.2(6)
C61 C60 C65 120.1(7)
C61 C60 C59 130.9(7)
C65 C60 C59 108.9(6)
C60 C61 C62 119.3(8)
C60 C61 H61 120.4
C62 C61 H61 120.4
C61 C62 C63 119.8(7)
C61 C62 H62 120.1
C63 C62 H62 120.1
C64 C63 C62 122.2(8)
C64 C63 H63 118.9
C62 C63 H63 118.9
C63 C64 C65 117.7(8)
C63 C64 H64 121.2
C65 C64 H64 121.2
C60 C65 C64 120.8(7)
C60 C65 C66 110.1(6)
C64 C65 C66 129.0(7)
O10 C66 C65 127.7(7)
O10 C66 C58 123.2(6)
C65 C66 C58 109.1(6)
Cl3 C67 Cl4 102.7(13)
Cl3 C67 H67A 111.2
Cl4 C67 H67A 111.2
Cl3 C67 H67B 111.2
Cl4 C67 H67B 111.2
H67A C67 H67B 109.1
C17 O3 C18 121.3(6)
C50 O8 C51 121.5(6)

loop_
_geom_bond_atom_site_label_1
_geom_bond_atom_site_label_2
_geom_bond_distance
C1 C2 1.360(14)
C1 C6 1.373(14)
C1 Cl1 1.742(8)
C2 C3 1.383(12)
C2 H2 0.9500
C3 C4 1.409(12)
C3 H3 0.9500
C4 C5 1.361(11)
C4 C7 1.524(10)
C5 C6 1.381(12)
C5 H5 0.9500
C6 H6 0.9500
C7 C8 1.542(10)
C7 C25 1.555(10)
C7 H7 1.0000
C8 C9 1.512(10)
C8 C16 1.560(10)
C8 H8 1.0000
C9 O1 1.202(9)
C9 C10 1.496(12)
C10 C15 1.384(13)
C10 C11 1.389(11)
C11 C12 1.309(16)
C11 H11 0.9500
C12 C13 1.424(18)
C12 H12 0.9500
C13 C14 1.329(15)
C13 H13 0.9500
C14 C15 1.360(14)
C14 H14 0.9500
C15 H15 0.9500
C16 C17 1.502(11)
C16 C24 1.529(10)
C16 H16 1.0000
C17 O2 1.218(9)
C17 O3 1.341(9)
C18 C23 1.368(11)
C18 C19 1.376(11)
C18 O3 1.429(9)
C19 C20 1.401(13)
C19 H19 0.9500
C20 C21 1.339(13)
C20 H20 0.9500
C21 C22 1.383(12)
C21 H21 0.9500
C22 C23 1.400(11)
C22 H22 0.9500
C23 C24 1.482(10)
C24 C25 1.567(9)
C24 H24 1.0000
C25 C26 1.501(10)
C25 C33 1.524(10)
C26 O4 1.221(9)
C26 C27 1.487(10)
C27 C28 1.393(11)
C27 C32 1.419(11)
C28 C29 1.383(13)
C28 H28 0.9500
C29 C30 1.363(14)
C29 H29 0.9500
C30 C31 1.378(13)
C30 H30 0.9500
C31 C32 1.397(11)
C31 H31 0.9500
C32 C33 1.450(10)
C33 O5 1.220(9)
C34 C35 1.370(16)
C34 C39 1.371(16)
C34 Cl2 1.748(9)
C35 C36 1.393(13)
C35 H35 0.9500
C36 C37 1.357(12)
C36 H36 0.9500
C37 C38 1.420(11)
C37 C40 1.499(10)
C38 C39 1.373(12)
C38 H38 0.9500
C39 H39 0.9500
C40 C58 1.532(10)
C40 C41 1.544(10)
C40 H40 1.0000
C41 C42 1.503(10)
C41 C49 1.554(10)
C41 H41 1.0000
C42 O6 1.231(10)
C42 C43 1.471(12)
C43 C44 1.370(13)
C43 C48 1.414(13)
C44 C45 1.377(13)
C44 H44 0.9500
C45 C46 1.368(16)
C45 H45 0.9500
C46 C47 1.369(18)
C46 H46 0.9500
C47 C48 1.393(17)
C47 H47 0.9500
C48 H48 0.9500
C49 C50 1.497(11)
C49 C57 1.519(10)
C49 H49 1.0000
C50 O7 1.199(9)
C50 O8 1.352(9)
C51 C56 1.375(11)
C51 C52 1.391(12)
C51 O8 1.407(9)
C52 C53 1.365(13)
C52 H52 0.9500
C53 C54 1.370(14)
C53 H53 0.9500
C54 C55 1.415(12)
C54 H54 0.9500
C55 C56 1.384(11)
C55 H55 0.9500
C56 C57 1.512(10)
C57 C58 1.551(9)
C57 H57 1.0000
C58 C66 1.529(10)
C58 C59 1.534(10)
C59 O9 1.217(9)
C59 C60 1.481(10)
C60 C61 1.366(10)
C60 C65 1.399(11)
C61 C62 1.376(12)
C61 H61 0.9500
C62 C63 1.412(14)
C62 H62 0.9500
C63 C64 1.332(12)
C63 H63 0.9500
C64 C65 1.409(11)
C64 H64 0.9500
C65 C66 1.471(10)
C66 O10 1.213(9)
C67 Cl3 1.75(3)
C67 Cl4 1.82(3)
C67 H67A 0.9900
C67 H67B 0.9900
